data_7109895
loop_
_publ_author_name
'Bo Qian'
'Guoying Zhang'
'Yongzheng Ding'
'Hanmin Huang'

_publ_section_title
;
 Catalytic cross deoxygenative and dehydrogenative coupling of aldehydes
 and alkenes: a redox-neutral process to produce skipped dienes
;
_journal_name_full Chem.Commun.
_journal_page_first 9839
_journal_paper_doi 10.1039/c3cc45428b
_journal_volume 49
_journal_year 2013
_chemical_formula_moiety 'C19 H12'
_chemical_formula_sum 'C19 H12'
_chemical_formula_weight 240.29
_chemical_name_systematic
;
 ? 
;
_space_group_crystal_system monoclinic
_space_group_IT_number 11
_space_group_name_Hall '-P 2yb'
_space_group_name_H-M_alt 'P 1 21/m 1'
_symmetry_space_group_name_Hall '-P 2yb'
_symmetry_space_group_name_H-M 'P 1 21/m 1'
_atom_sites_solution_hydrogens geom
_atom_sites_solution_primary iterative
_atom_sites_solution_secondary difmap
_audit_creation_date 2013-01-08
_audit_creation_method
;
  Olex2 1.2
  (compiled Dec  5 2012 16:20:19, GUI svn.r4385)
;
_cell_angle_alpha 90.00
_cell_angle_beta 103.773(4)
_cell_angle_gamma 90.00
_cell_formula_units_Z 2
_cell_length_a 7.5874(3)
_cell_length_b 6.8977(4)
_cell_length_c 12.9328(5)
_cell_measurement_reflns_used 3435
_cell_measurement_temperature 100(7)
_cell_measurement_theta_max 72.4234
_cell_measurement_theta_min 6.1921
_cell_volume 657.38(5)
_computing_cell_refinement
;
CrysAlisPro, Agilent Technologies,
Version 1.171.36.20 (release 27-06-2012 CrysAlis171 .NET)
(compiled Jul 11 2012,15:38:31)
;
_computing_data_collection
;
CrysAlisPro, Agilent Technologies,
Version 1.171.36.20 (release 27-06-2012 CrysAlis171 .NET)
(compiled Jul 11 2012,15:38:31)
;
_computing_data_reduction
;
CrysAlisPro, Agilent Technologies,
Version 1.171.36.20 (release 27-06-2012 CrysAlis171 .NET)
(compiled Jul 11 2012,15:38:31)
;
_computing_molecular_graphics
;
O. V. Dolomanov, L. J. Bourhis, R. J. Gildea, J. A. K. Howard and H. Puschmann,
OLEX2: a complete structure solution, refinement and analysis program.
J. Appl. Cryst. (2009). 42, 339-341.
;
_computing_publication_material
;
O. V. Dolomanov, L. J. Bourhis, R. J. Gildea, J. A. K. Howard and H. Puschmann,
OLEX2: a complete structure solution, refinement and analysis program.
J. Appl. Cryst. (2009). 42, 339-341.
;
_computing_structure_refinement
;
SHELXL, G.M. Sheldrick, Acta Cryst.
(2008). A64, 112-122
;
_computing_structure_solution 'SUPERFLIP, J. Appl. Cryst. (2007) 40, 786-790'
_diffrn_ambient_temperature 100(7)
_diffrn_detector_area_resol_mean 16.0733
_diffrn_measured_fraction_theta_full 0.9551
_diffrn_measured_fraction_theta_max 0.9456
_diffrn_measurement_details
;
  1 omega  -65.00  -34.00   1.0000    1.0000
omega____ theta____ kappa____ phi______ frames
    -        0.0000  -57.0000   90.0000 31

  2 omega  -80.00  -35.00   1.0000    1.0000
omega____ theta____ kappa____ phi______ frames
    -        0.0000  178.0000   30.0000 45

  3 omega  -69.00  -28.00   1.0000    1.0000
omega____ theta____ kappa____ phi______ frames
    -        0.0000  -38.0000  150.0000 41

  4 omega    4.00   29.00   1.0000    1.0000
omega____ theta____ kappa____ phi______ frames
    -        0.0000  -38.0000  150.0000 25

  5 omega  -25.00   20.00   1.0000    1.0000
omega____ theta____ kappa____ phi______ frames
    -        0.0000  -57.0000   90.0000 45

  6 omega -129.00 -101.00   1.0000    1.0000
omega____ theta____ kappa____ phi______ frames
    -      -58.0000  -77.0000  120.0000 28

  7 omega  -71.00   13.00   1.0000    1.0000
omega____ theta____ kappa____ phi______ frames
    -      -58.0000   57.0000 -120.0000 84

  8 omega  -51.00  -25.00   1.0000    1.0000
omega____ theta____ kappa____ phi______ frames
    -      -58.0000  -77.0000  150.0000 26

  9 omega  -88.00  -45.00   1.0000    1.0000
omega____ theta____ kappa____ phi______ frames
    -      -58.0000  125.0000 -150.0000 43

 10 omega  -53.00  -27.00   1.0000    1.0000
omega____ theta____ kappa____ phi______ frames
    -      -58.0000  -77.0000  120.0000 26

 11 omega   26.00   51.00   1.0000    1.0000
omega____ theta____ kappa____ phi______ frames
    -       58.0000   77.0000 -120.0000 25

 12 omega   73.00  128.00   1.0000    1.0000
omega____ theta____ kappa____ phi______ frames
    -       58.0000   77.0000 -180.0000 55

 13 omega   26.00   51.00   1.0000    1.0000
omega____ theta____ kappa____ phi______ frames
    -       58.0000   77.0000  150.0000 25

 14 omega   28.00   54.00   1.0000    1.0000
omega____ theta____ kappa____ phi______ frames
    -       58.0000   77.0000 -150.0000 26

 15 omega   27.00   53.00   1.0000    1.0000
omega____ theta____ kappa____ phi______ frames
    -       58.0000   77.0000 -180.0000 26

 16 omega  -50.00    7.00   1.0000    2.0000
omega____ theta____ kappa____ phi______ frames
    -      -64.5000   25.0000 -180.0000 57

 17 omega -130.00  -86.00   1.0000    2.0000
omega____ theta____ kappa____ phi______ frames
    -      -64.5000  -77.0000 -180.0000 44

 18 omega -116.00  -33.00   1.0000    2.0000
omega____ theta____ kappa____ phi______ frames
    -      -64.5000  -77.0000   90.0000 83

 19 omega -100.00  -40.00   1.0000    2.0000
omega____ theta____ kappa____ phi______ frames
    -      -64.5000  -63.0000  120.0000 60

 20 omega  -61.00  -31.00   1.0000    2.0000
omega____ theta____ kappa____ phi______ frames
    -      -64.5000  -77.0000 -150.0000 30

 21 omega -137.00  -96.00   1.0000    2.0000
omega____ theta____ kappa____ phi______ frames
    -      -64.5000  -77.0000 -150.0000 41

 22 omega  -78.00  -37.00   1.0000    2.0000
omega____ theta____ kappa____ phi______ frames
    -      -64.5000  -77.0000 -180.0000 41

 23 omega   50.00   75.00   1.0000    2.0000
omega____ theta____ kappa____ phi______ frames
    -      116.0000  -38.0000   60.0000 25

 24 omega   98.00  131.00   1.0000    2.0000
omega____ theta____ kappa____ phi______ frames
    -      116.0000   50.0000 -180.0000 33

 25 omega   85.00  137.00   1.0000    2.0000
omega____ theta____ kappa____ phi______ frames
    -      116.0000   38.0000 -120.0000 52

 26 omega  138.00  166.00   1.0000    2.0000
omega____ theta____ kappa____ phi______ frames
    -      116.0000   63.0000   90.0000 28

 27 omega   96.00  122.00   1.0000    2.0000
omega____ theta____ kappa____ phi______ frames
    -      116.0000   50.0000 -150.0000 26

 28 omega   63.00  101.00   1.0000    2.0000
omega____ theta____ kappa____ phi______ frames
    -      116.0000  -63.0000   90.0000 38

 29 omega  110.00  137.00   1.0000    2.0000
omega____ theta____ kappa____ phi______ frames
    -      116.0000  -63.0000   90.0000 27

 30 omega   99.00  149.00   1.0000    2.0000
omega____ theta____ kappa____ phi______ frames
    -      116.0000   63.0000  120.0000 50

 31 omega  126.00  152.00   1.0000    2.0000
omega____ theta____ kappa____ phi______ frames
    -      116.0000   77.0000 -180.0000 26

 32 omega   97.00  149.00   1.0000    2.0000
omega____ theta____ kappa____ phi______ frames
    -      116.0000   50.0000  150.0000 52

 33 omega   84.00  111.00   1.0000    2.0000
omega____ theta____ kappa____ phi______ frames
    -      116.0000   77.0000 -180.0000 27

 34 omega  121.00  172.00   1.0000    2.0000
omega____ theta____ kappa____ phi______ frames
    -      116.0000   63.0000   30.0000 51

 35 omega   88.00  129.00   1.0000    2.0000
omega____ theta____ kappa____ phi______ frames
    -      116.0000   77.0000  150.0000 41

 36 omega   83.00  110.00   1.0000    2.0000
omega____ theta____ kappa____ phi______ frames
    -      116.0000   77.0000  168.5096 27

 37 omega  122.00  177.00   1.0000    2.0000
omega____ theta____ kappa____ phi______ frames
    -      116.0000   77.0000   60.0000 55

 38 omega   83.00  108.00   1.0000    2.0000
omega____ theta____ kappa____ phi______ frames
    -      116.0000   77.0000   60.0000 25

 39 omega   85.00  111.00   1.0000    2.0000
omega____ theta____ kappa____ phi______ frames
    -      116.0000   38.0000 -180.0000 26

 40 omega   49.00   98.00   1.0000    2.0000
omega____ theta____ kappa____ phi______ frames
    -      116.0000  -50.0000  -90.0000 49

 41 omega   44.00   92.00   1.0000    2.0000
omega____ theta____ kappa____ phi______ frames
    -      116.0000  -25.0000  -90.0000 48

 42 omega   83.00  109.00   1.0000    2.0000
omega____ theta____ kappa____ phi______ frames
    -      116.0000   77.0000  120.0000 26

 43 omega   93.00  129.00   1.0000    2.0000
omega____ theta____ kappa____ phi______ frames
    -      116.0000   50.0000  120.0000 36

 44 omega   44.00   79.00   1.0000    2.0000
omega____ theta____ kappa____ phi______ frames
    -      116.0000 -111.0000  -90.0000 35

 45 omega  140.00  178.00   1.0000    2.0000
omega____ theta____ kappa____ phi______ frames
    -      116.0000  111.0000   30.0000 38

 46 omega   90.00  121.00   1.0000    2.0000
omega____ theta____ kappa____ phi______ frames
    -      116.0000   63.0000 -150.0000 31

 47 omega   82.00  115.00   1.0000    2.0000
omega____ theta____ kappa____ phi______ frames
    -      116.0000 -111.0000   60.0000 33

 48 omega   44.00   77.00   1.0000    2.0000
omega____ theta____ kappa____ phi______ frames
    -      116.0000 -111.0000   60.0000 33

 49 omega   91.00  124.00   1.0000    2.0000
omega____ theta____ kappa____ phi______ frames
    -      116.0000  -91.0000   60.0000 33

 50 omega  109.00  134.00   1.0000    2.0000
omega____ theta____ kappa____ phi______ frames
    -      116.0000   63.0000 -180.0000 25

 51 omega   90.00  128.00   1.0000    2.0000
omega____ theta____ kappa____ phi______ frames
    -      116.0000   63.0000 -120.0000 38

 52 omega   90.00  130.00   1.0000    2.0000
omega____ theta____ kappa____ phi______ frames
    -      116.0000   63.0000   90.0000 40

 53 omega   83.00  109.00   1.0000    2.0000
omega____ theta____ kappa____ phi______ frames
    -      116.0000   77.0000   90.0000 26

 54 omega   91.00  118.00   1.0000    2.0000
omega____ theta____ kappa____ phi______ frames
    -      116.0000   63.0000  150.0000 27

 55 omega   85.00  112.00   1.0000    2.0000
omega____ theta____ kappa____ phi______ frames
    -      116.0000   77.0000 -150.0000 27

 56 omega   63.00   89.00   1.0000    2.0000
omega____ theta____ kappa____ phi______ frames
    -      116.0000  -25.0000  -30.0000 26

 57 omega   86.00  113.00   1.0000    2.0000
omega____ theta____ kappa____ phi______ frames
    -      116.0000   38.0000  120.0000 27

 58 omega   86.00  113.00   1.0000    2.0000
omega____ theta____ kappa____ phi______ frames
    -      116.0000   38.0000  150.0000 27

 59 omega  120.00  166.00   1.0000    2.0000
omega____ theta____ kappa____ phi______ frames
    -      116.0000   77.0000  168.5096 46

 60 omega  124.00  149.00   1.0000    2.0000
omega____ theta____ kappa____ phi______ frames
    -      116.0000   31.0000  121.4345 25

 61 omega  101.00  127.00   1.0000    2.0000
omega____ theta____ kappa____ phi______ frames
    -      116.0000  -12.0000   60.0000 26

 62 omega   80.00  105.00   1.0000    2.0000
omega____ theta____ kappa____ phi______ frames
    -      116.0000   31.0000  121.4345 25
;
_diffrn_measurement_device_type 'SuperNova, Dual, Cu at zero, Eos'
_diffrn_measurement_method '\w scans'
_diffrn_orient_matrix_UB_11 -0.1993736000
_diffrn_orient_matrix_UB_12 0.0233831000
_diffrn_orient_matrix_UB_13 0.0055960000
_diffrn_orient_matrix_UB_21 -0.0603169000
_diffrn_orient_matrix_UB_22 -0.0143492000
_diffrn_orient_matrix_UB_23 -0.1222341000
_diffrn_orient_matrix_UB_31 -0.0172226000
_diffrn_orient_matrix_UB_32 -0.2216940000
_diffrn_orient_matrix_UB_33 0.0085332000
_diffrn_radiation_monochromator mirror
_diffrn_radiation_type 'Cu K\a'
_diffrn_radiation_wavelength 1.5418
_diffrn_reflns_av_R_equivalents 0.0197
_diffrn_reflns_av_unetI/netI 0.0148
_diffrn_reflns_limit_h_max 9
_diffrn_reflns_limit_h_min -9
_diffrn_reflns_limit_k_max 6
_diffrn_reflns_limit_k_min -8
_diffrn_reflns_limit_l_max 15
_diffrn_reflns_limit_l_min -14
_diffrn_reflns_number 5725
_diffrn_reflns_theta_full 72.57
_diffrn_reflns_theta_max 72.57
_diffrn_reflns_theta_min 6.20
_diffrn_source 'SuperNova (Cu) X-ray Source'
_exptl_absorpt_coefficient_mu 0.522
_exptl_absorpt_correction_T_max 1.00000
_exptl_absorpt_correction_T_min 0.56921
_exptl_absorpt_correction_type multi-scan
_exptl_absorpt_process_details
;
CrysAlisPro, Agilent Technologies,
Version 1.171.36.20 (release 27-06-2012 CrysAlis171 .NET)
(compiled Jul 11 2012,15:38:31)
Empirical absorption correction using spherical harmonics,
 implemented in SCALE3 ABSPACK scaling algorithm.
;
_exptl_crystal_colour 'clear light colourless'
_exptl_crystal_colour_lustre clear
_exptl_crystal_colour_modifier light
_exptl_crystal_colour_primary colourless
_exptl_crystal_density_diffrn 1.214
_exptl_crystal_density_method 'not measured'
_exptl_crystal_description block
_exptl_crystal_F_000 252
_exptl_crystal_size_max 0.42
_exptl_crystal_size_mid 0.35
_exptl_crystal_size_min 0.33
_refine_diff_density_max 0.824
_refine_diff_density_min -0.913
_refine_diff_density_rms 0.201
_refine_ls_extinction_coef 0.07(2)
_refine_ls_extinction_expression Fc^*^=kFc[1+0.001xFc^2^\l^3^/sin(2\q)]^-1/4^
_refine_ls_extinction_method SHELXL
_refine_ls_goodness_of_fit_ref 3.220
_refine_ls_hydrogen_treatment mixed
_refine_ls_matrix_type full
_refine_ls_number_parameters 104
_refine_ls_number_reflns 1402
_refine_ls_number_restraints 0
_refine_ls_restrained_S_all 3.220
_refine_ls_R_factor_all 0.1006
_refine_ls_R_factor_gt 0.0992
_refine_ls_shift/su_max 0.001
_refine_ls_shift/su_mean 0.000
_refine_ls_structure_factor_coef Fsqd
_refine_ls_weighting_details 'calc w=1/[\s^2^(Fo^2^)+(0.1000P)^2^+0.0000P] where P=(Fo^2^+2Fc^2^)/3'
_refine_ls_weighting_scheme calc
_refine_ls_wR_factor_gt 0.3323
_refine_ls_wR_factor_ref 0.3362
_reflns_number_gt 1349
_reflns_number_total 1402
_reflns_threshold_expression >2sigma(I)
_cod_data_source_file c3cc45428b.txt
_cod_data_source_block exp_618
_cod_database_code 7109895
_reflns_odcompleteness_completeness 95.51
_reflns_odcompleteness_iscentric 1
_reflns_odcompleteness_theta 74.33
_olex2_refinement_description
;
1. Fixed Uiso
 At 1.2 times of:
  H7 of C7, H9 of C9, H6 of C6, H5 of C5, H4 of C4, H12 of C12, H14 of C14,
  H15 of C15, {H10A,H10B} of C10
2. Others
 Fixed Sof: H10A(0.5) H10B(0.5) H12(0.5)
3.a Secondary CH2 refined with riding coordinates:
 C10(H10A,H10B)
3.b Aromatic/amide H refined with riding coordinates:
 C9(H9), C7(H7), C6(H6), C4(H4), C5(H5), C15(H15), C14(H14), C12(H12)
;

loop_
_space_group_symop_id
_space_group_symop_operation_xyz
1 'x, y, z'
2 '-x, y+1/2, -z'
3 '-x, -y, -z'
4 'x, -y-1/2, z'

loop_
_atom_site_label
_atom_site_type_symbol
_atom_site_fract_x
_atom_site_fract_y
_atom_site_fract_z
_atom_site_U_iso_or_equiv
_atom_site_adp_type
_atom_site_occupancy
_atom_site_symmetry_multiplicity
_atom_site_calc_flag
_atom_site_refinement_flags
C1 C 0.8435(4) 0.7500 0.8380(2) 0.0266(8) Uani 1 2 d S
C2 C 1.0104(4) 0.7500 0.8242(2) 0.0268(8) Uani 1 2 d S
C9 C 0.8426(3) 0.7500 0.9543(2) 0.0262(9) Uani 1 2 d S
H9 H 0.7416 0.7500 0.9859 0.031 Uiso 1 2 calc SR
C7 C 1.1320(4) 0.7500 1.1144(2) 0.0272(9) Uani 1 2 d S
H7 H 1.0654 0.7500 1.1680 0.033 Uiso 1 2 calc SR
C8 C 1.0426(3) 0.7500 1.0083(2) 0.0249(8) Uani 1 2 d S
C6 C 1.3211(4) 0.7500 1.1421(2) 0.0288(9) Uani 1 2 d S
H6 H 1.3837 0.7500 1.2150 0.035 Uiso 1 2 calc SR
C3 C 1.1426(4) 0.7500 0.9285(2) 0.0255(8) Uani 1 2 d S
C4 C 1.3308(3) 0.7500 0.9562(2) 0.0294(9) Uani 1 2 d S
H4 H 1.3979 0.7500 0.9028 0.035 Uiso 1 2 calc SR
C5 C 1.4192(4) 0.7500 1.0634(2) 0.0311(9) Uani 1 2 d S
H5 H 1.5481 0.7500 1.0835 0.037 Uiso 1 2 calc SR
C11 C 0.6949(3) 0.7500 0.64251(19) 0.0287(9) Uani 1 2 d S
C10 C 0.6673(3) 0.7500 0.75358(19) 0.0293(9) Uani 1 2 d S
H10A H 0.5959 0.6340 0.7632 0.035 Uiso 0.50 1 calc PR
H10B H 0.5959 0.8660 0.7632 0.035 Uiso 0.50 1 calc PR
C15 C 0.7963(3) 0.6518(4) 0.30318(17) 0.0429(9) Uani 1 1 d .
H15 H 0.8138 0.5829 0.2428 0.051 Uiso 1 1 calc R
C13 C 0.7450(3) 0.6508(4) 0.47934(17) 0.0395(8) Uani 1 1 d .
C14 C 0.7706(7) 0.5516(4) 0.3912(2) 0.0781(13) Uani 1 1 d .
H14 H 0.7707 0.4139 0.3911 0.094 Uiso 1 1 calc R
C12 C 0.7148(5) 0.5837(5) 0.5833(2) 0.0635(11) Uani 1 1 d .
H12 H 0.7098 0.4529 0.6055 0.076 Uiso 0.50 1 calc PR

loop_
_atom_site_aniso_label
_atom_site_aniso_U_11
_atom_site_aniso_U_22
_atom_site_aniso_U_33
_atom_site_aniso_U_23
_atom_site_aniso_U_13
_atom_site_aniso_U_12
C1 0.0290(14) 0.0314(17) 0.0205(13) 0.000 0.0080(10) 0.000
C2 0.0285(14) 0.0308(16) 0.0228(13) 0.000 0.0091(10) 0.000
C9 0.0249(14) 0.0325(16) 0.0245(14) 0.000 0.0125(10) 0.000
C7 0.0318(15) 0.0289(16) 0.0245(15) 0.000 0.0138(10) 0.000
C8 0.0259(14) 0.0254(15) 0.0264(14) 0.000 0.0122(11) 0.000
C6 0.0328(16) 0.0316(16) 0.0244(14) 0.000 0.0116(10) 0.000
C3 0.0268(14) 0.0286(16) 0.0243(14) 0.000 0.0125(11) 0.000
C4 0.0254(14) 0.0370(17) 0.0284(15) 0.000 0.0116(10) 0.000
C5 0.0256(13) 0.0403(19) 0.0289(15) 0.000 0.0098(10) 0.000
C11 0.0202(12) 0.0405(19) 0.0260(15) 0.000 0.0071(9) 0.000
C10 0.0252(14) 0.0394(18) 0.0246(14) 0.000 0.0084(10) 0.000
C15 0.0537(14) 0.0480(17) 0.0320(13) -0.0044(9) 0.0203(9) -0.0051(10)
C13 0.0457(13) 0.0479(16) 0.0271(13) -0.0041(9) 0.0128(9) -0.0141(10)
C14 0.165(4) 0.0404(17) 0.0415(16) -0.0103(11) 0.0498(18) -0.029(2)
C12 0.102(2) 0.063(2) 0.0337(14) -0.0167(11) 0.0318(12) -0.0487(17)

loop_
_atom_type_symbol
_atom_type_description
_atom_type_scat_dispersion_real
_atom_type_scat_dispersion_imag
_atom_type_scat_source
C C 0.0181 0.0091 'International Tables Vol C Tables 4.2.6.8 and 6.1.1.4'
H H 0.0000 0.0000 'International Tables Vol C Tables 4.2.6.8 and 6.1.1.4'

loop_
_geom_angle_atom_site_label_1
_geom_angle_atom_site_label_2
_geom_angle_atom_site_label_3
_geom_angle
_geom_angle_site_symmetry_1
_geom_angle_site_symmetry_3
C2 C1 C9 111.6(2) . .
C2 C1 C10 127.9(2) . .
C9 C1 C10 120.5(2) . .
C1 C2 C3 110.0(2) . .
C1 C9 H9 128.7 . .
C1 C9 C8 102.61(19) . .
C8 C9 H9 128.7 . .
C8 C7 H7 120.4 . .
C8 C7 C6 119.2(2) . .
C6 C7 H7 120.4 . .
C7 C8 C9 131.4(2) . .
C7 C8 C3 120.2(2) . .
C3 C8 C9 108.4(2) . .
C7 C6 H6 119.7 . .
C7 C6 C5 120.5(3) . .
C5 C6 H6 119.7 . .
C8 C3 C2 107.4(2) . .
C4 C3 C2 132.0(2) . .
C4 C3 C8 120.5(2) . .
C3 C4 H4 120.6 . .
C3 C4 C5 118.7(2) . .
C5 C4 H4 120.6 . .
C6 C5 H5 119.6 . .
C4 C5 C6 120.8(2) . .
C4 C5 H5 119.6 . .
C12 C11 C10 125.35(14) 4_575 .
C12 C11 C10 125.35(14) . .
C12 C11 C12 109.2(3) . 4_575
C1 C10 H10A 109.0 . .
C1 C10 H10B 109.0 . .
C11 C10 C1 113.0(2) . .
C11 C10 H10A 109.0 . .
C11 C10 H10B 109.0 . .
H10A C10 H10B 107.8 . .
C15 C15 H15 120.0 4_575 .
C15 C15 C14 119.94(17) 4_575 .
C14 C15 H15 120.0 . .
C13 C13 C14 119.68(16) 4_575 .
C13 C13 C12 108.09(18) 4_575 .
C14 C13 C12 132.2(3) . .
C15 C14 H14 119.8 . .
C13 C14 C15 120.4(3) . .
C13 C14 H14 119.8 . .
C11 C12 C13 107.3(3) . .
C11 C12 H12 126.4 . .
C13 C12 H12 126.4 . .

loop_
_geom_bond_atom_site_label_1
_geom_bond_atom_site_label_2
_geom_bond_distance
_geom_bond_site_symmetry_2
C1 C2 1.320(4) .
C1 C9 1.506(3) .
C1 C10 1.512(3) .
C2 C3 1.476(3) .
C9 H9 0.9500 .
C9 C8 1.512(3) .
C7 H7 0.9500 .
C7 C8 1.378(3) .
C7 C6 1.394(4) .
C8 C3 1.419(3) .
C6 H6 0.9500 .
C6 C5 1.397(4) .
C3 C4 1.387(3) .
C4 H4 0.9500 .
C4 C5 1.390(4) .
C5 H5 0.9500 .
C11 C10 1.500(3) .
C11 C12 1.407(4) 4_575
C11 C12 1.407(4) .
C10 H10A 0.9900 .
C10 H10B 0.9900 .
C15 C15 1.355(6) 4_575
C15 H15 0.9500 .
C15 C14 1.385(4) .
C13 C13 1.369(5) 4_575
C13 C14 1.382(4) .
C13 C12 1.490(3) .
C14 H14 0.9500 .
C12 H12 0.9500 .

loop_
_geom_torsion_atom_site_label_1
_geom_torsion_atom_site_label_2
_geom_torsion_atom_site_label_3
_geom_torsion_atom_site_label_4
_geom_torsion
_geom_torsion_site_symmetry_1
C1 C2 C3 C8 0.000(1) .
C1 C2 C3 C4 180.000(2) .
C1 C9 C8 C7 180.000(2) .
C1 C9 C8 C3 0.000(1) .
C2 C1 C9 C8 0.000(2) .
C2 C1 C10 C11 0.000(1) .
C2 C3 C4 C5 180.000(2) .
C9 C1 C2 C3 0.000(2) .
C9 C1 C10 C11 180.000(1) .
C9 C8 C3 C2 0.000(1) .
C9 C8 C3 C4 180.000(1) .
C7 C8 C3 C2 180.000(2) .
C7 C8 C3 C4 0.000(2) .
C7 C6 C5 C4 0.000(3) .
C8 C7 C6 C5 0.000(3) .
C8 C3 C4 C5 0.000(2) .
C6 C7 C8 C9 180.000(2) .
C6 C7 C8 C3 0.000(2) .
C3 C4 C5 C6 0.000(2) .
C10 C1 C2 C3 180.000(1) .
C10 C1 C9 C8 180.000(1) .
C10 C11 C12 C13 -178.2(2) .
C15 C15 C14 C13 0.0(5) 4_575
C13 C13 C14 C15 0.0(5) 4_575
C13 C13 C12 C11 0.8(3) 4_575
C14 C13 C12 C11 -179.2(3) .
C12 C11 C10 C1 88.2(3) .
C12 C11 C10 C1 -88.2(3) 4_575
C12 C11 C12 C13 -1.3(4) 4_575
C12 C13 C14 C15 -180.0(3) .
